data_7227418
loop_
_publ_author_name
'Chua, Zhijie'
'Rosadiuk, Kris'
'Perepichka, Inna'
'Bohle, Scott'

_publ_section_title
;
 Lewis Acid stabilization and Activation of Primary N-Nitrosamides
;
_journal_name_full 'RSC Adv.'
_journal_paper_doi 10.1039/C6RA24421A
_journal_year 2017
_chemical_formula_moiety '2(C40 H33 N2 O5 P2 Re), C H2 Cl2'
_chemical_formula_sum 'C81 H68 Cl2 N4 O10 P4 Re2'
_chemical_formula_weight 1824.57
_space_group_crystal_system monoclinic
_space_group_IT_number 14
_space_group_name_Hall '-P 2ybc'
_space_group_name_H-M_alt 'P 1 21/c 1'
_symmetry_space_group_name_Hall '-P 2ybc'
_symmetry_space_group_name_H-M 'P 1 21/c 1'
_atom_sites_solution_hydrogens geom
_audit_creation_method SHELXL-2014/7
_audit_update_record
;
2016-12-19 deposited with the CCDC.
2017-01-09 downloaded from the CCDC.
;
_cell_angle_alpha 90
_cell_angle_beta 128.081(3)
_cell_angle_gamma 90
_cell_formula_units_Z 4
_cell_length_a 11.1714(7)
_cell_length_b 46.877(3)
_cell_length_c 17.9886(8)
_cell_measurement_reflns_used 9894
_cell_measurement_temperature 100(2)
_cell_measurement_theta_max 25.68
_cell_measurement_theta_min 2.24
_cell_volume 7415.1(8)
_computing_cell_refinement 'Bruker SAINT'
_computing_data_collection 'Bruker APEX2'
_computing_data_reduction 'Bruker SAINT'
_computing_molecular_graphics 'Bruker SHELXTL'
_computing_publication_material 'Bruker SHELXTL'
_computing_structure_refinement 'SHELXL-2014/7 (Sheldrick, 2014)'
_computing_structure_solution 'SHELXS-97 (Sheldrick, 2008)'
_diffrn_ambient_temperature 100(2)
_diffrn_measured_fraction_theta_full 1.000
_diffrn_measured_fraction_theta_max 0.928
_diffrn_measurement_device_type 'Bruker APEX-II CCD'
_diffrn_measurement_method '\f and \w scans'
_diffrn_radiation_type MoK\a
_diffrn_radiation_wavelength 0.71073
_diffrn_reflns_av_R_equivalents 0.0601
_diffrn_reflns_av_unetI/netI 0.0548
_diffrn_reflns_Laue_measured_fraction_full 1.000
_diffrn_reflns_Laue_measured_fraction_max 0.928
_diffrn_reflns_limit_h_max 14
_diffrn_reflns_limit_h_min -14
_diffrn_reflns_limit_k_max 60
_diffrn_reflns_limit_k_min -60
_diffrn_reflns_limit_l_max 23
_diffrn_reflns_limit_l_min -22
_diffrn_reflns_number 85200
_diffrn_reflns_point_group_measured_fraction_full 1.000
_diffrn_reflns_point_group_measured_fraction_max 0.928
_diffrn_reflns_theta_full 25.000
_diffrn_reflns_theta_max 28.546
_diffrn_reflns_theta_min 0.869
_diffrn_source 'fine-focus sealed tube'
_exptl_absorpt_coefficient_mu 3.483
_exptl_absorpt_correction_T_max 0.7457
_exptl_absorpt_correction_T_min 0.6474
_exptl_absorpt_correction_type multi-scan
_exptl_absorpt_process_details 'SADABS V2008/1 (Bruker AXS)'
_exptl_crystal_colour orange
_exptl_crystal_density_diffrn 1.634
_exptl_crystal_density_method 'not measured'
_exptl_crystal_description block
_exptl_crystal_F_000 3624
_exptl_crystal_size_max 0.313
_exptl_crystal_size_mid 0.194
_exptl_crystal_size_min 0.154
_refine_diff_density_max 2.311
_refine_diff_density_min -1.857
_refine_diff_density_rms 0.153
_refine_ls_extinction_method none
_refine_ls_goodness_of_fit_ref 1.066
_refine_ls_hydrogen_treatment constr
_refine_ls_matrix_type full
_refine_ls_number_parameters 1131
_refine_ls_number_reflns 17490
_refine_ls_number_restraints 841
_refine_ls_restrained_S_all 1.044
_refine_ls_R_factor_all 0.0811
_refine_ls_R_factor_gt 0.0541
_refine_ls_shift/su_max 0.001
_refine_ls_shift/su_mean 0.000
_refine_ls_structure_factor_coef Fsqd
_refine_ls_weighting_details 'w=1/[\s^2^(Fo^2^)+(0.0405P)^2^+49.4881P] where P=(Fo^2^+2Fc^2^)/3'
_refine_ls_weighting_scheme calc
_refine_ls_wR_factor_gt 0.1131
_refine_ls_wR_factor_ref 0.1234
_reflns_Friedel_coverage 0.000
_reflns_number_gt 13096
_reflns_number_total 17490
_reflns_threshold_expression 'I > 2\s(I)'
_cod_data_source_file c6ra24421a2.cif
_cod_data_source_block zj35mabs
_cod_database_code 7227418
_shelx_shelxl_version_number 2014/7
_shelx_space_group_comment
;
The symmetry employed for this shelxl refinement is uniquely defined
by the following loop, which should always be used as a source of
symmetry information in preference to the above space-group names.
They are only intended as comments.
;

loop_
_space_group_symop_operation_xyz
'x, y, z'
'-x, y+1/2, -z+1/2'
'-x, -y, -z'
'x, -y-1/2, z-1/2'

loop_
_atom_site_label
_atom_site_type_symbol
_atom_site_fract_x
_atom_site_fract_y
_atom_site_fract_z
_atom_site_U_iso_or_equiv
_atom_site_adp_type
_atom_site_occupancy
_atom_site_site_symmetry_order
_atom_site_calc_flag
_atom_site_refinement_flags_posn
_atom_site_refinement_flags_adp
_atom_site_refinement_flags_occupancy
_atom_site_disorder_assembly
_atom_site_disorder_group
Re1 Re 0.53854(3) 0.60428(2) 0.27501(2) 0.02547(7) Uani 1 1 d . . . . .
P1 P 0.46106(19) 0.55899(3) 0.29748(11) 0.0226(3) Uani 1 1 d . . . . .
P2 P 0.6116(2) 0.64952(3) 0.24873(12) 0.0264(4) Uani 1 1 d . . . . .
O1 O 0.7970(6) 0.57591(11) 0.2955(4) 0.0448(13) Uani 1 1 d D . . . .
O2 O 0.3851(7) 0.59679(11) 0.1233(4) 0.0463(14) Uani 1 1 d D . . . .
O3 O 0.3740(7) 0.57694(12) 0.0045(4) 0.0564(16) Uani 1 1 d D . . . .
N1 N 0.5977(8) 0.57538(14) 0.1526(5) 0.0475(17) Uani 1 1 d D . . . .
N2 N 0.6684(7) 0.58236(12) 0.2426(5) 0.0377(14) Uani 1 1 d D . . . .
C1 C 0.4475(10) 0.58369(16) 0.0948(7) 0.049(2) Uani 1 1 d D . . . .
C2 C 0.2113(10) 0.58721(19) -0.0609(6) 0.061(3) Uani 1 1 d D . . . .
H2A H 0.1654 0.5814 -0.1258 0.092 Uiso 1 1 calc R U . . .
H2B H 0.1538 0.5788 -0.0417 0.092 Uiso 1 1 calc R U . . .
H2C H 0.2091 0.6080 -0.0577 0.092 Uiso 1 1 calc R U . . .
O4 O 0.2770(7) 0.63380(14) 0.2582(5) 0.0667(19) Uani 1 1 d . . . . .
O5 O 0.7547(6) 0.61268(11) 0.4887(3) 0.0377(12) Uani 1 1 d . . . . .
C3 C 0.3786(8) 0.62316(16) 0.2671(6) 0.0406(18) Uani 1 1 d . . . . .
C4 C 0.6718(8) 0.60960(13) 0.4066(5) 0.0286(14) Uani 1 1 d . . . . .
C20 C 0.3612(8) 0.53563(14) 0.1939(5) 0.0282(14) Uani 1 1 d . . . . .
C21 C 0.4307(8) 0.51143(14) 0.1909(5) 0.0331(16) Uani 1 1 d . . . . .
H21A H 0.5306 0.5064 0.2444 0.040 Uiso 1 1 calc R U . . .
C22 C 0.3552(10) 0.49479(15) 0.1109(6) 0.0424(19) Uani 1 1 d . . . . .
H22A H 0.4035 0.4783 0.1098 0.051 Uiso 1 1 calc R U . . .
C23 C 0.2095(9) 0.50182(17) 0.0319(6) 0.0427(19) Uani 1 1 d . . . . .
H23A H 0.1571 0.4900 -0.0226 0.051 Uiso 1 1 calc R U . . .
C24 C 0.1417(9) 0.52612(16) 0.0334(5) 0.0379(17) Uani 1 1 d . . . . .
H24A H 0.0423 0.5311 -0.0206 0.045 Uiso 1 1 calc R U . . .
C25 C 0.2169(8) 0.54328(15) 0.1129(5) 0.0326(15) Uani 1 1 d . . . . .
H25A H 0.1703 0.5603 0.1123 0.039 Uiso 1 1 calc R U . . .
C30 C 0.3327(7) 0.56277(13) 0.3279(5) 0.0268(14) Uani 1 1 d . . . . .
C31 C 0.1924(7) 0.54976(13) 0.2810(5) 0.0280(14) Uani 1 1 d . . . . .
H31A H 0.1592 0.5368 0.2310 0.034 Uiso 1 1 calc R U . . .
C32 C 0.1003(8) 0.55534(14) 0.3057(5) 0.0309(15) Uani 1 1 d . . . . .
H32A H 0.0046 0.5460 0.2729 0.037 Uiso 1 1 calc R U . . .
C33 C 0.1445(8) 0.57424(15) 0.3775(5) 0.0358(16) Uani 1 1 d . . . . .
H33A H 0.0792 0.5784 0.3931 0.043 Uiso 1 1 calc R U . . .
C34 C 0.2867(9) 0.58700(17) 0.4264(6) 0.0428(18) Uani 1 1 d . . . . .
H34A H 0.3198 0.5998 0.4768 0.051 Uiso 1 1 calc R U . . .
C35 C 0.3802(8) 0.58131(16) 0.4025(5) 0.0368(17) Uani 1 1 d . . . . .
H35A H 0.4776 0.5900 0.4370 0.044 Uiso 1 1 calc R U . . .
C40 C 0.6078(7) 0.53543(13) 0.3909(4) 0.0241(13) Uani 1 1 d . . . . .
C41 C 0.5668(8) 0.51179(14) 0.4186(5) 0.0288(14) Uani 1 1 d . . . . .
H41A H 0.4628 0.5086 0.3905 0.035 Uiso 1 1 calc R U . . .
C42 C 0.6762(8) 0.49295(13) 0.4866(5) 0.0299(15) Uani 1 1 d . . . . .
H42A H 0.6476 0.4768 0.5044 0.036 Uiso 1 1 calc R U . . .
C43 C 0.8276(8) 0.49795(14) 0.5281(5) 0.0307(15) Uani 1 1 d . . . . .
H43A H 0.9031 0.4852 0.5750 0.037 Uiso 1 1 calc R U . . .
C44 C 0.8702(8) 0.52099(14) 0.5024(5) 0.0298(15) Uani 1 1 d . . . . .
H44A H 0.9746 0.5241 0.5316 0.036 Uiso 1 1 calc R U . . .
C45 C 0.7611(7) 0.53998(13) 0.4337(5) 0.0275(14) Uani 1 1 d . . . . .
H45A H 0.7911 0.5559 0.4161 0.033 Uiso 1 1 calc R U . . .
C50A C 0.814(3) 0.6586(4) 0.315(2) 0.035(4) Uani 0.71 1 d . U P A 1
C51A C 0.8648(19) 0.6809(3) 0.2908(11) 0.048(4) Uani 0.71 1 d . U P A 1
H51A H 0.7921 0.6928 0.2394 0.057 Uiso 0.71 1 calc R U P A 1
C52A C 1.018(2) 0.6865(3) 0.3392(13) 0.064(5) Uani 0.71 1 d . U P A 1
H52A H 1.0476 0.7023 0.3208 0.076 Uiso 0.71 1 calc R U P A 1
C53A C 1.129(2) 0.6696(4) 0.4136(14) 0.050(4) Uani 0.71 1 d . U P A 1
H53A H 1.2343 0.6733 0.4479 0.060 Uiso 0.71 1 calc R U P A 1
C54A C 1.076(3) 0.6471(6) 0.4343(19) 0.058(6) Uani 0.71 1 d . U P A 1
H54A H 1.1479 0.6356 0.4875 0.070 Uiso 0.71 1 calc R U P A 1
C55A C 0.929(5) 0.6403(9) 0.384(3) 0.044(6) Uani 0.71 1 d . U P A 1
H55A H 0.9009 0.6227 0.3962 0.053 Uiso 0.71 1 calc R U P A 1
C50B C 0.817(8) 0.6535(12) 0.314(5) 0.027(7) Uani 0.29 1 d . U P A 3
C51B C 0.843(4) 0.6868(7) 0.313(3) 0.043(8) Uani 0.29 1 d . U P A 3
H51B H 0.7627 0.7004 0.2814 0.051 Uiso 0.29 1 calc R U P A 3
C52B C 0.995(5) 0.6939(9) 0.364(4) 0.071(12) Uani 0.29 1 d . U P A 3
H52B H 1.0231 0.7119 0.3549 0.085 Uiso 0.29 1 calc R U P A 3
C53B C 1.102(5) 0.6751(9) 0.426(4) 0.054(10) Uani 0.29 1 d . U P A 3
H53B H 1.2021 0.6826 0.4635 0.065 Uiso 0.29 1 calc R U P A 3
C54B C 1.093(6) 0.6443(12) 0.447(4) 0.031(6) Uani 0.29 1 d . U P A 3
H54B H 1.1744 0.6315 0.4877 0.037 Uiso 0.29 1 calc R U P A 3
C55B C 0.921(10) 0.6385(19) 0.389(7) 0.025(7) Uani 0.29 1 d . U P A 3
H55B H 0.8889 0.6233 0.4081 0.030 Uiso 0.29 1 calc R U P A 3
C60A C 0.559(4) 0.6836(6) 0.272(2) 0.025(5) Uani 0.54 1 d . U P A 1
C61A C 0.517(2) 0.7073(5) 0.2184(15) 0.023(4) Uani 0.54 1 d . U P A 1
H61A H 0.5076 0.7070 0.1622 0.028 Uiso 0.54 1 calc R U P A 1
C62A C 0.4884(18) 0.7315(4) 0.2462(11) 0.030(3) Uani 0.54 1 d . U P A 1
H62A H 0.4590 0.7482 0.2086 0.036 Uiso 0.54 1 calc R U P A 1
C63A C 0.5008(19) 0.7328(3) 0.3291(11) 0.035(3) Uani 0.54 1 d . U P A 1
H63A H 0.4787 0.7500 0.3468 0.042 Uiso 0.54 1 calc R U P A 1
C64A C 0.546(2) 0.7086(4) 0.3837(12) 0.039(4) Uani 0.54 1 d . U P A 1
H64A H 0.5581 0.7094 0.4409 0.046 Uiso 0.54 1 calc R U P A 1
C65A C 0.574(3) 0.6827(7) 0.357(2) 0.031(5) Uani 0.54 1 d . U P A 1
H65A H 0.6004 0.6657 0.3927 0.037 Uiso 0.54 1 calc R U P A 1
C60B C 0.533(5) 0.6796(6) 0.276(3) 0.026(6) Uani 0.46 1 d . U P A 3
C61B C 0.476(3) 0.7046(6) 0.2195(19) 0.025(5) Uani 0.46 1 d . U P A 3
H61B H 0.4704 0.7054 0.1645 0.030 Uiso 0.46 1 calc R U P A 3
C62B C 0.4289(19) 0.7283(4) 0.2438(13) 0.028(4) Uani 0.46 1 d . U P A 3
H62B H 0.3971 0.7454 0.2079 0.034 Uiso 0.46 1 calc R U P A 3
C63B C 0.429(2) 0.7262(4) 0.3197(13) 0.037(4) Uani 0.46 1 d . U P A 3
H63B H 0.3929 0.7416 0.3351 0.044 Uiso 0.46 1 calc R U P A 3
C64B C 0.482(2) 0.7021(4) 0.3731(16) 0.038(4) Uani 0.46 1 d . U P A 3
H64B H 0.4856 0.7011 0.4271 0.045 Uiso 0.46 1 calc R U P A 3
C65B C 0.531(3) 0.6792(8) 0.351(3) 0.030(6) Uani 0.46 1 d . U P A 3
H65B H 0.5637 0.6625 0.3884 0.036 Uiso 0.46 1 calc R U P A 3
C70 C 0.5350(9) 0.65337(13) 0.1255(5) 0.0332(16) Uani 1 1 d . . . . .
C71 C 0.6253(11) 0.64770(16) 0.0983(6) 0.046(2) Uani 1 1 d . . . . .
H71A H 0.7301 0.6435 0.1453 0.055 Uiso 1 1 calc R U . . .
C72 C 0.5668(13) 0.64807(17) 0.0059(7) 0.058(3) Uani 1 1 d . . . . .
H72A H 0.6305 0.6440 -0.0110 0.070 Uiso 1 1 calc R U . . .
C73 C 0.4168(14) 0.65424(17) -0.0626(6) 0.059(3) Uani 1 1 d . . . . .
H73A H 0.3773 0.6550 -0.1269 0.071 Uiso 1 1 calc R U . . .
C74 C 0.3211(12) 0.65950(15) -0.0389(6) 0.056(3) Uani 1 1 d . . . . .
H74A H 0.2163 0.6634 -0.0866 0.067 Uiso 1 1 calc R U . . .
C75 C 0.3822(9) 0.65893(14) 0.0566(5) 0.0412(18) Uani 1 1 d . . . . .
H75A H 0.3184 0.6624 0.0738 0.049 Uiso 1 1 calc R U . . .
Re2 Re 0.71008(3) 0.65630(2) 0.74518(2) 0.02689(7) Uani 1 1 d . . . . .
P3 P 0.7952(2) 0.70158(3) 0.72794(12) 0.0292(4) Uani 1 1 d . . . . .
P4 P 0.64194(19) 0.60978(3) 0.76846(11) 0.0242(3) Uani 1 1 d . . . . .
O12 O 0.5119(6) 0.64646(11) 0.5324(4) 0.0518(16) Uani 1 1 d . . . . .
O13 O 0.9843(6) 0.62938(10) 0.7725(4) 0.0429(13) Uani 1 1 d . . . . .
C9 C 0.5887(8) 0.64995(13) 0.6140(5) 0.0328(16) Uani 1 1 d . . . . .
C10 C 0.8790(8) 0.63940(13) 0.7611(5) 0.0284(14) Uani 1 1 d . . . . .
C80A C 0.668(2) 0.7271(7) 0.636(2) 0.031(4) Uani 0.64 1 d . U P B 1
C81A C 0.724(2) 0.7514(5) 0.6195(18) 0.043(4) Uani 0.64 1 d . U P B 1
H81A H 0.8308 0.7542 0.6547 0.051 Uiso 0.64 1 calc R U P B 1
C82A C 0.6225(19) 0.7710(4) 0.5512(12) 0.048(4) Uani 0.64 1 d . U P B 1
H82A H 0.6598 0.7872 0.5397 0.057 Uiso 0.64 1 calc R U P B 1
C83A C 0.469(2) 0.7672(4) 0.5000(13) 0.043(4) Uani 0.64 1 d . U P B 1
H83A H 0.4007 0.7809 0.4538 0.052 Uiso 0.64 1 calc R U P B 1
C84A C 0.414(2) 0.7442(4) 0.5148(11) 0.044(4) Uani 0.64 1 d . U P B 1
H84A H 0.3072 0.7420 0.4787 0.053 Uiso 0.64 1 calc R U P B 1
C85A C 0.510(2) 0.7235(5) 0.5820(14) 0.035(4) Uani 0.64 1 d . U P B 1
H85A H 0.4694 0.7072 0.5906 0.042 Uiso 0.64 1 calc R U P B 1
C80B C 0.633(5) 0.7255(13) 0.636(4) 0.031(4) Uani 0.36 1 d . U P B 3
C81B C 0.674(4) 0.7491(10) 0.609(3) 0.040(6) Uani 0.36 1 d . U P B 3
H81B H 0.7779 0.7528 0.6371 0.048 Uiso 0.36 1 calc R U P B 3
C82B C 0.558(4) 0.7675(7) 0.538(3) 0.046(7) Uani 0.36 1 d . U P B 3
H82B H 0.5821 0.7837 0.5183 0.055 Uiso 0.36 1 calc R U P B 3
C83B C 0.411(4) 0.7616(8) 0.499(2) 0.045(7) Uani 0.36 1 d . U P B 3
H83B H 0.3327 0.7745 0.4543 0.055 Uiso 0.36 1 calc R U P B 3
C84B C 0.372(3) 0.7363(6) 0.524(2) 0.041(6) Uani 0.36 1 d . U P B 3
H84B H 0.2678 0.7314 0.4915 0.049 Uiso 0.36 1 calc R U P B 3
C85B C 0.485(4) 0.7191(8) 0.596(3) 0.035(6) Uani 0.36 1 d . U P B 3
H85B H 0.4607 0.7032 0.6171 0.042 Uiso 0.36 1 calc R U P B 3
C90A C 0.907(3) 0.7221(8) 0.837(3) 0.027(5) Uani 0.54 1 d . U P B 1
C91A C 0.860(2) 0.7470(3) 0.8458(11) 0.041(4) Uani 0.54 1 d . U P B 1
H91A H 0.7730 0.7559 0.7917 0.049 Uiso 0.54 1 calc R U P B 1
C92A C 0.941(3) 0.7604(4) 0.9371(13) 0.067(5) Uani 0.54 1 d . U P B 1
H92A H 0.9052 0.7779 0.9435 0.080 Uiso 0.54 1 calc R U P B 1
C93A C 1.064(2) 0.7482(5) 1.0117(13) 0.059(5) Uani 0.54 1 d . U P B 1
H93A H 1.1160 0.7569 1.0720 0.071 Uiso 0.54 1 calc R U P B 1
C94A C 1.117(3) 0.7229(5) 1.0026(17) 0.044(5) Uani 0.54 1 d . U P B 1
H94A H 1.2091 0.7151 1.0561 0.053 Uiso 0.54 1 calc R U P B 1
C95A C 1.038(3) 0.7089(5) 0.9170(18) 0.034(4) Uani 0.54 1 d . U P B 1
H95A H 1.0706 0.6907 0.9122 0.041 Uiso 0.54 1 calc R U P B 1
C90B C 0.876(4) 0.7225(11) 0.836(3) 0.034(7) Uani 0.46 1 d . U P B 3
C91B C 0.786(3) 0.7421(4) 0.8429(14) 0.046(5) Uani 0.46 1 d . U P B 3
H91B H 0.6844 0.7457 0.7885 0.056 Uiso 0.46 1 calc R U P B 3
C92B C 0.840(3) 0.7558(4) 0.9233(14) 0.061(6) Uani 0.46 1 d . U P B 3
H92B H 0.7794 0.7698 0.9241 0.074 Uiso 0.46 1 calc R U P B 3
C93B C 0.984(3) 0.7496(4) 1.0058(16) 0.050(5) Uani 0.46 1 d . U P B 3
H93B H 1.0196 0.7587 1.0633 0.060 Uiso 0.46 1 calc R U P B 3
C94B C 1.078(3) 0.7299(6) 1.0045(19) 0.045(5) Uani 0.46 1 d . U P B 3
H94B H 1.1751 0.7252 1.0609 0.054 Uiso 0.46 1 calc R U P B 3
C95B C 1.024(4) 0.7174(5) 0.918(2) 0.040(6) Uani 0.46 1 d . U P B 3
H95B H 1.0891 0.7053 0.9150 0.048 Uiso 0.46 1 calc R U P B 3
C100 C 0.9261(8) 0.69820(13) 0.7001(5) 0.0323(16) Uani 1 1 d . . . . .
C101 C 1.0711(10) 0.70969(18) 0.7511(5) 0.051(2) Uani 1 1 d . . . . .
H10A H 1.1078 0.7211 0.8050 0.062 Uiso 1 1 calc R U . . .
C102 C 1.1641(10) 0.7050(2) 0.7256(6) 0.064(3) Uani 1 1 d . . . . .
H10B H 1.2639 0.7127 0.7628 0.077 Uiso 1 1 calc R U . . .
C103 C 1.1119(9) 0.68923(17) 0.6467(6) 0.046(2) Uani 1 1 d . . . . .
H10C H 1.1756 0.6859 0.6293 0.056 Uiso 1 1 calc R U . . .
C104 C 0.9668(9) 0.67830(16) 0.5928(6) 0.0440(19) Uani 1 1 d . . . . .
H10D H 0.9286 0.6679 0.5369 0.053 Uiso 1 1 calc R U . . .
C105 C 0.8769(8) 0.68240(14) 0.6201(5) 0.0372(17) Uani 1 1 d . . . . .
H10E H 0.7781 0.6742 0.5833 0.045 Uiso 1 1 calc R U . . .
C110 C 0.4394(8) 0.60165(14) 0.7004(4) 0.0294(15) Uani 1 1 d . . . . .
C111 C 0.3489(9) 0.61998(15) 0.7100(6) 0.046(2) Uani 1 1 d . . . . .
H11A H 0.3922 0.6368 0.7471 0.056 Uiso 1 1 calc R U . . .
C112 C 0.1981(10) 0.61356(17) 0.6656(7) 0.055(2) Uani 1 1 d . . . . .
H11B H 0.1389 0.6258 0.6734 0.066 Uiso 1 1 calc R U . . .
C113 C 0.1325(9) 0.58938(18) 0.6097(6) 0.0442(19) Uani 1 1 d . . . . .
H11C H 0.0283 0.5852 0.5784 0.053 Uiso 1 1 calc R U . . .
C114 C 0.2197(10) 0.5717(2) 0.6004(6) 0.052(2) Uani 1 1 d . . . . .
H11D H 0.1752 0.5552 0.5618 0.062 Uiso 1 1 calc R U . . .
C115 C 0.3730(9) 0.57760(18) 0.6465(6) 0.045(2) Uani 1 1 d . . . . .
H11E H 0.4322 0.5647 0.6404 0.054 Uiso 1 1 calc R U . . .
C120 C 0.7140(7) 0.57933(13) 0.7424(4) 0.0261(13) Uani 1 1 d . . . . .
C121 C 0.7603(8) 0.55443(14) 0.7953(5) 0.0320(15) Uani 1 1 d . . . . .
H12A H 0.7557 0.5533 0.8462 0.038 Uiso 1 1 calc R U . . .
C122 C 0.8129(8) 0.53134(14) 0.7756(5) 0.0349(16) Uani 1 1 d . . . . .
H12B H 0.8430 0.5144 0.8122 0.042 Uiso 1 1 calc R U . . .
C123 C 0.8218(9) 0.53290(14) 0.7026(5) 0.0362(17) Uani 1 1 d . . . . .
H12C H 0.8605 0.5172 0.6900 0.043 Uiso 1 1 calc R U . . .
C124 C 0.7747(9) 0.55716(15) 0.6476(5) 0.0355(16) Uani 1 1 d . . . . .
H12D H 0.7797 0.5580 0.5968 0.043 Uiso 1 1 calc R U . . .
C125 C 0.7199(8) 0.58046(14) 0.6670(5) 0.0321(15) Uani 1 1 d . . . . .
H12E H 0.6865 0.5971 0.6289 0.039 Uiso 1 1 calc R U . . .
C130 C 0.7142(9) 0.60135(16) 0.8892(5) 0.0370(17) Uani 1 1 d . . . . .
C131 C 0.8658(10) 0.60654(19) 0.9630(6) 0.054(2) Uani 1 1 d . . . . .
H13A H 0.9308 0.6147 0.9515 0.065 Uiso 1 1 calc R U . . .
C132 C 0.9227(12) 0.5994(2) 1.0565(7) 0.072(3) Uani 1 1 d . . . . .
H13B H 1.0262 0.6029 1.1081 0.086 Uiso 1 1 calc R U . . .
C133 C 0.8277(15) 0.5873(2) 1.0720(7) 0.074(3) Uani 1 1 d . . . . .
H13C H 0.8659 0.5831 1.1348 0.089 Uiso 1 1 calc R U . . .
C134 C 0.6826(14) 0.5814(2) 1.0005(7) 0.067(3) Uani 1 1 d . . . . .
H13D H 0.6194 0.5726 1.0124 0.080 Uiso 1 1 calc R U . . .
C135 C 0.6251(11) 0.58815(17) 0.9090(6) 0.047(2) Uani 1 1 d . . . . .
H13E H 0.5223 0.5837 0.8585 0.056 Uiso 1 1 calc R U . . .
C140 C 0.7135(17) 0.4794(2) 0.1215(9) 0.087(4) Uani 1 1 d . . . . .
H14A H 0.7975 0.4758 0.1183 0.105 Uiso 1 1 calc R U . . .
H14B H 0.6179 0.4727 0.0617 0.105 Uiso 1 1 calc R U . . .
Cl1 Cl 0.7004(3) 0.51572(5) 0.13357(19) 0.0620(6) Uani 1 1 d . . . . .
Cl2 Cl 0.7469(3) 0.45989(5) 0.21815(19) 0.0683(7) Uani 1 1 d . . . . .
O9 O 0.4094(15) 0.6827(3) 0.6738(9) 0.077(4) Uiso 0.57 1 d D . P C 1
O10 O 0.8253(14) 0.6668(2) 0.8921(8) 0.048(3) Uiso 0.57 1 d D . P C 1
O11 O 0.747(2) 0.6922(4) 0.9690(13) 0.131(7) Uiso 0.57 1 d D . P C 1
N5 N 0.5695(18) 0.6878(4) 0.8186(11) 0.084(5) Uiso 0.57 1 d D . P C 1
N6 N 0.5301(18) 0.6785(4) 0.7368(11) 0.060(5) Uiso 0.57 1 d D . P C 1
C7 C 0.724(2) 0.6800(4) 0.8921(13) 0.078(6) Uiso 0.57 1 d D . P C 1
C8 C 0.907(2) 0.6805(5) 1.0536(16) 0.080(8) Uiso 0.57 1 d D . P C 1
H8A H 0.9339 0.6882 1.1129 0.120 Uiso 0.57 1 calc R U P C 1
H8B H 0.9030 0.6596 1.0547 0.120 Uiso 0.57 1 calc R U P C 1
H8C H 0.9830 0.6863 1.0462 0.120 Uiso 0.57 1 calc R U P C 1
O6 O 0.5637(15) 0.6771(3) 0.7695(11) 0.030(3) Uiso 0.43 1 d . . P C 3
O7 O 1.027(2) 0.6607(4) 1.0043(13) 0.081(5) Uiso 0.43 1 d . . P C 3
O8 O 0.851(2) 0.6836(3) 1.0220(12) 0.041(3) Uiso 0.43 1 d . . P C 3
N3 N 0.7727(19) 0.6707(3) 0.8787(10) 0.026(3) Uiso 0.43 1 d . . P C 3
N4 N 0.6470(16) 0.6835(3) 0.8618(9) 0.018(2) Uiso 0.43 1 d . . P C 3
C5 C 0.899(3) 0.6695(6) 0.9790(19) 0.073(7) Uiso 0.43 1 d . . P C 3
C6 C 1.007(3) 0.6790(7) 1.122(2) 0.093(9) Uiso 0.43 1 d . . P C 3
H6A H 1.0041 0.6878 1.1703 0.140 Uiso 0.43 1 calc R U P C 3
H6B H 1.0275 0.6586 1.1346 0.140 Uiso 0.43 1 calc R U P C 3
H6C H 1.0885 0.6879 1.1237 0.140 Uiso 0.43 1 calc R U P C 3

loop_
_atom_site_aniso_label
_atom_site_aniso_U_11
_atom_site_aniso_U_22
_atom_site_aniso_U_33
_atom_site_aniso_U_23
_atom_site_aniso_U_13
_atom_site_aniso_U_12
Re1 0.03384(15) 0.01677(12) 0.02511(13) 0.00036(10) 0.01783(12) 0.00156(10)
P1 0.0244(8) 0.0198(8) 0.0247(8) 0.0014(6) 0.0157(7) 0.0013(6)
P2 0.0387(10) 0.0121(7) 0.0224(8) 0.0000(6) 0.0158(8) 0.0010(6)
O1 0.042(3) 0.041(3) 0.052(3) 0.002(3) 0.029(3) -0.004(3)
O2 0.061(4) 0.032(3) 0.045(3) -0.001(2) 0.033(3) -0.004(3)
O3 0.077(4) 0.046(3) 0.040(3) -0.008(3) 0.032(3) -0.009(3)
N1 0.061(5) 0.037(4) 0.055(4) 0.001(3) 0.041(4) -0.004(3)
N2 0.044(4) 0.026(3) 0.049(4) 0.003(3) 0.032(4) 0.000(3)
C1 0.066(6) 0.025(4) 0.078(6) 0.006(4) 0.056(6) 0.001(4)
C2 0.062(6) 0.041(5) 0.045(5) 0.007(4) 0.016(5) -0.002(4)
O4 0.037(3) 0.062(4) 0.078(5) 0.007(3) 0.024(3) 0.021(3)
O5 0.033(3) 0.038(3) 0.025(3) 0.002(2) 0.009(2) -0.004(2)
C3 0.029(4) 0.035(4) 0.042(4) -0.002(3) 0.014(4) 0.005(3)
C4 0.028(4) 0.017(3) 0.037(4) 0.005(3) 0.018(3) 0.000(2)
C20 0.030(4) 0.029(3) 0.026(3) -0.002(3) 0.018(3) -0.004(3)
C21 0.036(4) 0.028(3) 0.041(4) -0.008(3) 0.026(4) -0.006(3)
C22 0.063(6) 0.027(4) 0.057(5) -0.013(3) 0.047(5) -0.010(4)
C23 0.052(5) 0.044(4) 0.041(4) -0.020(4) 0.034(4) -0.024(4)
C24 0.038(4) 0.045(4) 0.030(4) -0.007(3) 0.021(3) -0.014(3)
C25 0.035(4) 0.033(4) 0.036(4) 0.002(3) 0.025(3) -0.002(3)
C30 0.028(3) 0.024(3) 0.026(3) 0.006(3) 0.016(3) 0.006(3)
C31 0.031(4) 0.024(3) 0.029(3) 0.002(3) 0.018(3) -0.001(3)
C32 0.026(3) 0.028(3) 0.031(4) 0.006(3) 0.014(3) 0.003(3)
C33 0.035(4) 0.039(4) 0.041(4) 0.004(3) 0.026(4) 0.011(3)
C34 0.041(4) 0.046(5) 0.045(5) -0.012(4) 0.028(4) -0.005(4)
C35 0.031(4) 0.043(4) 0.032(4) -0.011(3) 0.018(3) -0.006(3)
C40 0.028(3) 0.019(3) 0.026(3) 0.001(2) 0.017(3) 0.003(2)
C41 0.030(4) 0.025(3) 0.035(4) -0.002(3) 0.022(3) -0.002(3)
C42 0.043(4) 0.020(3) 0.037(4) 0.002(3) 0.030(4) -0.001(3)
C43 0.034(4) 0.028(3) 0.034(4) 0.007(3) 0.023(3) 0.011(3)
C44 0.026(3) 0.027(3) 0.036(4) 0.005(3) 0.019(3) 0.007(3)
C45 0.031(4) 0.020(3) 0.033(4) -0.002(3) 0.021(3) -0.002(3)
C50A 0.037(6) 0.010(8) 0.038(7) -0.007(6) 0.012(5) -0.003(5)
C51A 0.054(7) 0.021(7) 0.041(7) -0.003(5) 0.015(5) -0.010(5)
C52A 0.059(7) 0.034(8) 0.072(10) -0.004(6) 0.027(6) -0.024(6)
C53A 0.040(7) 0.039(8) 0.070(8) -0.012(5) 0.033(5) 0.000(5)
C54A 0.036(7) 0.036(8) 0.071(11) 0.010(7) 0.017(7) 0.010(6)
C55A 0.048(8) 0.022(8) 0.050(10) 0.005(6) 0.024(7) -0.001(6)
C50B 0.046(11) 0.013(12) 0.035(12) 0.003(11) 0.031(8) -0.007(10)
C51B 0.043(10) 0.006(10) 0.067(15) -0.009(10) 0.028(10) -0.008(9)
C52B 0.049(12) 0.027(13) 0.088(17) -0.005(12) 0.018(13) -0.019(10)
C53B 0.034(11) 0.038(14) 0.079(16) -0.002(12) 0.029(11) -0.018(10)
C54B 0.039(10) 0.036(11) 0.034(11) -0.007(10) 0.030(9) -0.003(10)
C55B 0.040(10) 0.016(12) 0.038(11) 0.001(9) 0.034(9) -0.009(9)
C60A 0.034(10) 0.021(9) 0.018(6) -0.001(6) 0.015(6) -0.002(8)
C61A 0.037(11) 0.020(6) 0.017(6) 0.000(4) 0.018(7) -0.008(7)
C62A 0.037(9) 0.028(6) 0.026(6) 0.001(5) 0.020(7) 0.003(7)
C63A 0.048(9) 0.027(6) 0.026(6) 0.000(5) 0.021(7) 0.009(7)
C64A 0.055(11) 0.031(8) 0.019(6) -0.001(5) 0.017(8) 0.008(7)
C65A 0.049(13) 0.019(8) 0.018(7) 0.005(6) 0.018(9) 0.005(9)
C60B 0.046(14) 0.005(7) 0.025(8) 0.004(6) 0.021(8) -0.003(8)
C61B 0.034(12) 0.014(7) 0.025(7) -0.001(5) 0.017(7) -0.002(8)
C62B 0.025(9) 0.026(7) 0.025(7) -0.003(5) 0.011(7) 0.007(7)
C63B 0.043(10) 0.029(8) 0.030(7) 0.003(6) 0.018(8) 0.022(7)
C64B 0.048(11) 0.027(9) 0.029(8) -0.003(6) 0.020(9) 0.008(8)
C65B 0.045(14) 0.016(10) 0.023(8) 0.002(7) 0.018(10) 0.006(10)
C70 0.055(5) 0.011(3) 0.028(4) -0.005(3) 0.023(4) -0.010(3)
C71 0.072(6) 0.031(4) 0.039(4) -0.002(3) 0.037(5) -0.009(4)
C72 0.103(8) 0.034(4) 0.058(6) -0.002(4) 0.060(6) -0.011(5)
C73 0.113(9) 0.029(4) 0.043(5) -0.009(4) 0.052(6) -0.012(5)
C74 0.079(7) 0.023(4) 0.031(4) -0.007(3) 0.017(4) -0.002(4)
C75 0.055(5) 0.024(3) 0.030(4) -0.004(3) 0.018(4) -0.003(3)
Re2 0.02751(14) 0.01933(12) 0.02755(14) -0.00424(10) 0.01383(12) -0.00077(10)
P3 0.0331(10) 0.0151(7) 0.0196(8) -0.0001(6) 0.0064(7) 0.0026(7)
P4 0.0274(9) 0.0208(8) 0.0205(8) -0.0017(6) 0.0129(7) -0.0011(6)
O12 0.051(3) 0.030(3) 0.031(3) 0.002(2) 0.003(3) -0.004(2)
O13 0.035(3) 0.027(3) 0.061(4) 0.008(2) 0.026(3) 0.008(2)
C9 0.029(4) 0.018(3) 0.035(4) 0.000(3) 0.012(3) 0.000(3)
C10 0.035(4) 0.015(3) 0.027(3) 0.001(2) 0.015(3) -0.003(3)
C80A 0.038(8) 0.027(5) 0.019(3) -0.002(3) 0.013(7) 0.010(7)
C81A 0.049(9) 0.021(6) 0.030(7) 0.003(5) 0.010(8) 0.006(8)
C82A 0.057(9) 0.026(7) 0.028(7) -0.004(5) 0.010(8) 0.009(7)
C83A 0.056(10) 0.032(7) 0.023(6) -0.002(6) 0.015(7) 0.022(8)
C84A 0.045(8) 0.045(10) 0.025(6) 0.000(6) 0.013(6) 0.023(6)
C85A 0.041(8) 0.041(8) 0.019(6) 0.000(5) 0.016(5) 0.017(6)
C80B 0.038(8) 0.027(5) 0.019(3) -0.002(3) 0.013(7) 0.010(7)
C81B 0.043(12) 0.027(11) 0.030(11) 0.002(9) 0.012(11) 0.007(11)
C82B 0.046(14) 0.026(10) 0.037(12) 0.005(8) 0.012(12) 0.003(11)
C83B 0.044(11) 0.027(11) 0.035(11) -0.002(8) 0.010(10) 0.007(11)
C84B 0.033(10) 0.027(12) 0.037(11) -0.007(9) 0.008(8) 0.004(8)
C85B 0.039(10) 0.031(11) 0.023(11) -0.008(8) 0.013(8) 0.004(8)
C90A 0.034(10) 0.012(7) 0.035(7) -0.001(5) 0.021(7) -0.006(7)
C91A 0.061(10) 0.025(7) 0.025(6) -0.004(5) 0.021(7) 0.004(7)
C92A 0.083(11) 0.052(9) 0.035(7) -0.021(7) 0.021(8) 0.013(8)
C93A 0.064(11) 0.065(10) 0.031(7) -0.019(7) 0.020(7) -0.003(10)
C94A 0.051(10) 0.052(11) 0.027(6) -0.010(7) 0.023(7) -0.004(7)
C95A 0.036(8) 0.033(11) 0.019(6) -0.003(7) 0.009(5) -0.008(7)
C90B 0.050(14) 0.024(9) 0.020(7) 0.007(6) 0.017(8) 0.002(11)
C91B 0.055(10) 0.034(9) 0.033(7) -0.007(7) 0.019(8) 0.004(8)
C92B 0.079(11) 0.033(9) 0.034(8) -0.014(7) 0.016(8) 0.009(9)
C93B 0.071(11) 0.030(8) 0.034(7) -0.006(7) 0.025(8) -0.002(9)
C94B 0.058(11) 0.044(12) 0.022(7) -0.005(8) 0.019(8) -0.003(9)
C95B 0.049(9) 0.024(12) 0.029(8) -0.004(8) 0.014(7) 0.000(9)
C100 0.035(4) 0.018(3) 0.024(3) 0.003(2) 0.008(3) -0.003(3)
C101 0.061(6) 0.054(5) 0.024(4) -0.008(3) 0.018(4) -0.035(4)
C102 0.045(5) 0.091(7) 0.040(5) 0.007(5) 0.018(4) -0.035(5)
C103 0.045(5) 0.042(4) 0.047(5) 0.017(4) 0.026(4) 0.004(4)
C104 0.049(5) 0.029(4) 0.047(5) 0.003(3) 0.026(4) 0.001(3)
C105 0.033(4) 0.024(3) 0.042(4) -0.002(3) 0.017(4) 0.000(3)
C110 0.034(4) 0.028(3) 0.022(3) 0.004(3) 0.015(3) -0.002(3)
C111 0.038(4) 0.021(3) 0.072(6) 0.006(4) 0.030(4) -0.002(3)
C112 0.043(5) 0.031(4) 0.086(7) 0.021(4) 0.037(5) 0.011(4)
C113 0.033(4) 0.048(5) 0.042(4) 0.012(4) 0.018(4) -0.001(4)
C114 0.048(5) 0.066(6) 0.046(5) -0.024(4) 0.031(4) -0.027(4)
C115 0.039(4) 0.062(5) 0.044(4) -0.026(4) 0.031(4) -0.018(4)
C120 0.028(3) 0.026(3) 0.025(3) -0.006(3) 0.016(3) -0.005(3)
C121 0.039(4) 0.030(3) 0.022(3) -0.005(3) 0.016(3) -0.005(3)
C122 0.049(5) 0.017(3) 0.031(4) -0.002(3) 0.020(4) -0.003(3)
C123 0.046(4) 0.023(3) 0.042(4) -0.008(3) 0.028(4) 0.003(3)
C124 0.049(5) 0.033(4) 0.033(4) -0.003(3) 0.029(4) 0.000(3)
C125 0.040(4) 0.023(3) 0.030(4) 0.001(3) 0.019(3) 0.001(3)
C130 0.045(4) 0.038(4) 0.026(4) 0.001(3) 0.021(3) 0.013(3)
C131 0.045(5) 0.058(5) 0.030(4) -0.011(4) 0.007(4) 0.015(4)
C132 0.057(6) 0.076(7) 0.037(5) -0.003(5) 0.007(5) 0.038(5)
C133 0.105(9) 0.076(7) 0.042(6) 0.013(5) 0.046(7) 0.047(7)
C134 0.100(8) 0.064(6) 0.050(6) 0.027(5) 0.053(6) 0.042(6)
C135 0.064(6) 0.041(4) 0.043(5) 0.013(4) 0.037(4) 0.019(4)
C140 0.167(12) 0.044(6) 0.119(10) -0.001(6) 0.122(10) -0.009(7)
Cl1 0.0815(17) 0.0407(12) 0.0796(17) -0.0051(11) 0.0575(15) -0.0080(11)
Cl2 0.0794(18) 0.0613(15) 0.0659(15) 0.0129(12) 0.0456(15) 0.0019(13)

loop_
_atom_type_symbol
_atom_type_description
_atom_type_scat_dispersion_real
_atom_type_scat_dispersion_imag
_atom_type_scat_source
C C 0.0033 0.0016 'International Tables Vol C Tables 4.2.6.8 and 6.1.1.4'
H H 0.0000 0.0000 'International Tables Vol C Tables 4.2.6.8 and 6.1.1.4'
Cl Cl 0.1484 0.1585 'International Tables Vol C Tables 4.2.6.8 and 6.1.1.4'
N N 0.0061 0.0033 'International Tables Vol C Tables 4.2.6.8 and 6.1.1.4'
O O 0.0106 0.0060 'International Tables Vol C Tables 4.2.6.8 and 6.1.1.4'
P P 0.1023 0.0942 'International Tables Vol C Tables 4.2.6.8 and 6.1.1.4'
Re Re -1.0185 7.2310 'International Tables Vol C Tables 4.2.6.8 and 6.1.1.4'

loop_
_geom_angle_atom_site_label_1
_geom_angle_atom_site_label_2
_geom_angle_atom_site_label_3
_geom_angle
C4 Re1 C3 90.6(3)
C4 Re1 N2 105.3(3)
C3 Re1 N2 164.1(3)
C4 Re1 O2 178.4(2)
C3 Re1 O2 90.2(3)
N2 Re1 O2 73.8(2)
C4 Re1 P1 89.62(19)
C3 Re1 P1 90.2(2)
N2 Re1 P1 89.82(16)
O2 Re1 P1 88.96(14)
C4 Re1 P2 91.65(19)
C3 Re1 P2 89.6(2)
N2 Re1 P2 90.02(16)
O2 Re1 P2 89.77(14)
P1 Re1 P2 178.71(6)
C40 P1 C20 102.3(3)
C40 P1 C30 102.0(3)
C20 P1 C30 105.3(3)
C40 P1 Re1 118.3(2)
C20 P1 Re1 114.3(2)
C30 P1 Re1 113.0(2)
C70 P2 C50B 104(2)
C70 P2 C60A 102.5(9)
C70 P2 C50A 103.1(11)
C60A P2 C50A 95.2(13)
C70 P2 C60B 107.4(11)
C50B P2 C60B 111(2)
C70 P2 Re1 111.2(2)
C50B P2 Re1 113.8(16)
C60A P2 Re1 121.5(7)
C50A P2 Re1 120.3(7)
C60B P2 Re1 109.7(8)
C1 O2 Re1 112.7(6)
C1 O3 C2 114.5(7)
N2 N1 C1 112.4(7)
O1 N2 N1 115.8(7)
O1 N2 Re1 127.0(5)
N1 N2 Re1 117.2(5)
O2 C1 O3 122.5(8)
O2 C1 N1 123.8(8)
O3 C1 N1 113.7(7)
O3 C2 H2A 109.5
O3 C2 H2B 109.5
H2A C2 H2B 109.5
O3 C2 H2C 109.5
H2A C2 H2C 109.5
H2B C2 H2C 109.5
O4 C3 Re1 176.5(7)
O5 C4 Re1 179.4(6)
C21 C20 C25 118.7(6)
C21 C20 P1 121.4(5)
C25 C20 P1 119.6(5)
C22 C21 C20 120.3(7)
C22 C21 H21A 119.8
C20 C21 H21A 119.8
C21 C22 C23 120.8(7)
C21 C22 H22A 119.6
C23 C22 H22A 119.6
C24 C23 C22 119.2(7)
C24 C23 H23A 120.4
C22 C23 H23A 120.4
C23 C24 C25 120.7(7)
C23 C24 H24A 119.7
C25 C24 H24A 119.7
C24 C25 C20 120.2(7)
C24 C25 H25A 119.9
C20 C25 H25A 119.9
C31 C30 C35 118.4(6)
C31 C30 P1 125.2(5)
C35 C30 P1 116.3(5)
C32 C31 C30 120.8(6)
C32 C31 H31A 119.6
C30 C31 H31A 119.6
C31 C32 C33 121.1(7)
C31 C32 H32A 119.4
C33 C32 H32A 119.4
C32 C33 C34 118.5(7)
C32 C33 H33A 120.8
C34 C33 H33A 120.8
C35 C34 C33 120.6(7)
C35 C34 H34A 119.7
C33 C34 H34A 119.7
C34 C35 C30 120.5(7)
C34 C35 H35A 119.8
C30 C35 H35A 119.8
C45 C40 C41 118.9(6)
C45 C40 P1 121.0(5)
C41 C40 P1 120.0(5)
C42 C41 C40 120.8(6)
C42 C41 H41A 119.6
C40 C41 H41A 119.6
C43 C42 C41 119.1(6)
C43 C42 H42A 120.4
C41 C42 H42A 120.4
C44 C43 C42 121.0(6)
C44 C43 H43A 119.5
C42 C43 H43A 119.5
C43 C44 C45 120.4(6)
C43 C44 H44A 119.8
C45 C44 H44A 119.8
C40 C45 C44 119.7(6)
C40 C45 H45A 120.2
C44 C45 H45A 120.2
C51A C50A C55A 115(3)
C51A C50A P2 123.5(19)
C55A C50A P2 120.8(19)
C50A C51A C52A 122.3(18)
C50A C51A H51A 118.8
C52A C51A H51A 118.8
C53A C52A C51A 121.3(16)
C53A C52A H52A 119.3
C51A C52A H52A 119.3
C54A C53A C52A 115.3(18)
C54A C53A H53A 122.4
C52A C53A H53A 122.4
C55A C54A C53A 124(2)
C55A C54A H54A 118.0
C53A C54A H54A 118.0
C54A C55A C50A 121(3)
C54A C55A H55A 119.4
C50A C55A H55A 119.4
C55B C50B C51B 119(6)
C55B C50B P2 125(4)
C51B C50B P2 105(4)
C52B C51B C50B 113(4)
C52B C51B H51B 123.5
C50B C51B H51B 123.5
C53B C52B C51B 119(4)
C53B C52B H52B 120.4
C51B C52B H52B 120.4
C52B C53B C54B 132(4)
C52B C53B H53B 113.9
C54B C53B H53B 113.9
C53B C54B C55B 104(5)
C53B C54B H54B 127.9
C55B C54B H54B 127.9
C50B C55B C54B 123(5)
C50B C55B H55B 118.5
C54B C55B H55B 118.5
C61A C60A C65A 123(2)
C61A C60A P2 124.7(19)
C65A C60A P2 112(2)
C62A C61A C60A 118.7(18)
C62A C61A H61A 120.6
C60A C61A H61A 120.6
C61A C62A C63A 122.3(15)
C61A C62A H62A 118.8
C63A C62A H62A 118.8
C64A C63A C62A 118.3(15)
C64A C63A H63A 120.9
C62A C63A H63A 120.9
C63A C64A C65A 121.6(18)
C63A C64A H64A 119.2
C65A C64A H64A 119.2
C64A C65A C60A 116(2)
C64A C65A H65A 122.1
C60A C65A H65A 122.1
C65B C60B C61B 117(3)
C65B C60B P2 123(2)
C61B C60B P2 120(2)
C62B C61B C60B 121(2)
C62B C61B H61B 119.6
C60B C61B H61B 119.6
C63B C62B C61B 118.9(18)
C63B C62B H62B 120.5
C61B C62B H62B 120.5
C64B C63B C62B 119.9(18)
C64B C63B H63B 120.1
C62B C63B H63B 120.1
C63B C64B C65B 121(2)
C63B C64B H64B 119.3
C65B C64B H64B 119.3
C60B C65B C64B 122(3)
C60B C65B H65B 118.9
C64B C65B H65B 118.9
C75 C70 C71 118.9(7)
C75 C70 P2 120.1(6)
C71 C70 P2 120.6(6)
C72 C71 C70 121.4(9)
C72 C71 H71A 119.3
C70 C71 H71A 119.3
C71 C72 C73 120.2(10)
C71 C72 H72A 119.9
C73 C72 H72A 119.9
C72 C73 C74 120.5(8)
C72 C73 H73A 119.8
C74 C73 H73A 119.8
C73 C74 C75 119.0(9)
C73 C74 H74A 120.5
C75 C74 H74A 120.5
C70 C75 C74 120.0(8)
C70 C75 H75A 120.0
C74 C75 H75A 120.0
C9 Re2 C10 90.2(3)
C9 Re2 N3 159.0(5)
C10 Re2 N3 110.7(5)
C9 Re2 O10 172.6(4)
C10 Re2 O10 97.1(4)
C9 Re2 O6 105.9(5)
C10 Re2 O6 163.9(4)
N3 Re2 O6 53.2(6)
C9 Re2 N6 93.9(5)
C10 Re2 N6 174.8(5)
O10 Re2 N6 78.8(5)
C9 Re2 P3 90.8(2)
C10 Re2 P3 87.30(19)
N3 Re2 P3 89.1(4)
O10 Re2 P3 88.5(3)
O6 Re2 P3 92.1(3)
N6 Re2 P3 89.5(5)
C9 Re2 P4 90.8(2)
C10 Re2 P4 89.28(19)
N3 Re2 P4 90.6(4)
O10 Re2 P4 90.4(3)
O6 Re2 P4 90.8(3)
N6 Re2 P4 93.8(5)
P3 Re2 P4 176.22(6)
C80A P3 C90A 105.3(17)
C80A P3 C100 96.9(8)
C90A P3 C100 102.0(11)
C100 P3 C90B 112.6(14)
C100 P3 C80B 108.0(17)
C90B P3 C80B 101(3)
C80A P3 Re2 123.1(8)
C90A P3 Re2 112.9(15)
C100 P3 Re2 113.8(2)
C90B P3 Re2 107.7(17)
C80B P3 Re2 113.1(15)
C110 P4 C130 101.9(3)
C110 P4 C120 102.9(3)
C130 P4 C120 101.1(3)
C110 P4 Re2 117.5(2)
C130 P4 Re2 116.2(3)
C120 P4 Re2 114.9(2)
O12 C9 Re2 178.7(7)
O13 C10 Re2 178.6(6)
C85A C80A C81A 118.8(19)
C85A C80A P3 119.9(17)
C81A C80A P3 121.4(14)
C82A C81A C80A 119.3(16)
C82A C81A H81A 120.4
C80A C81A H81A 120.4
C83A C82A C81A 120.8(17)
C83A C82A H82A 119.6
C81A C82A H82A 119.6
C84A C83A C82A 120.4(16)
C84A C83A H83A 119.8
C82A C83A H83A 119.8
C83A C84A C85A 121.8(16)
C83A C84A H84A 119.1
C85A C84A H84A 119.1
C84A C85A C80A 118.9(17)
C84A C85A H85A 120.6
C80A C85A H85A 120.6
C85B C80B C81B 123(4)
C85B C80B P3 122(3)
C81B C80B P3 116(3)
C80B C81B C82B 119(3)
C80B C81B H81B 120.7
C82B C81B H81B 120.7
C83B C82B C81B 119(3)
C83B C82B H82B 120.3
C81B C82B H82B 120.3
C82B C83B C84B 121(3)
C82B C83B H83B 119.6
C84B C83B H83B 119.6
C85B C84B C83B 120(3)
C85B C84B H84B 120.1
C83B C84B H84B 120.1
C80B C85B C84B 119(3)
C80B C85B H85B 120.7
C84B C85B H85B 120.7
C91A C90A C95A 120(3)
C91A C90A P3 122(2)
C95A C90A P3 117(2)
C90A C91A C92A 120(2)
C90A C91A H91A 119.9
C92A C91A H91A 119.9
C93A C92A C91A 119.8(17)
C93A C92A H92A 120.1
C91A C92A H92A 120.1
C92A C93A C94A 120.4(18)
C92A C93A H93A 119.8
C94A C93A H93A 119.8
C93A C94A C95A 121(2)
C93A C94A H94A 119.4
C95A C94A H94A 119.4
C94A C95A C90A 118(2)
C94A C95A H95A 120.8
C90A C95A H95A 120.8
C95B C90B C91B 118(3)
C95B C90B P3 121(3)
C91B C90B P3 121(2)
C92B C91B C90B 122(2)
C92B C91B H91B 119.0
C90B C91B H91B 119.0
C91B C92B C93B 120(2)
C91B C92B H92B 119.8
C93B C92B H92B 119.8
C92B C93B C94B 120(2)
C92B C93B H93B 119.9
C94B C93B H93B 119.9
C93B C94B C95B 119(2)
C93B C94B H94B 120.6
C95B C94B H94B 120.6
C90B C95B C94B 121(3)
C90B C95B H95B 119.6
C94B C95B H95B 119.6
C101 C100 C105 116.5(7)
C101 C100 P3 126.3(6)
C105 C100 P3 117.2(5)
C100 C101 C102 121.8(8)
C100 C101 H10A 119.1
C102 C101 H10A 119.1
C103 C102 C101 120.0(8)
C103 C102 H10B 120.0
C101 C102 H10B 120.0
C102 C103 C104 119.6(9)
C102 C103 H10C 120.2
C104 C103 H10C 120.2
C103 C104 C105 120.0(8)
C103 C104 H10D 120.0
C105 C104 H10D 120.0
C104 C105 C100 122.1(7)
C104 C105 H10E 118.9
C100 C105 H10E 118.9
C115 C110 C111 118.1(7)
C115 C110 P4 123.5(6)
C111 C110 P4 118.3(5)
C112 C111 C110 120.4(8)
C112 C111 H11A 119.8
C110 C111 H11A 119.8
C111 C112 C113 120.5(8)
C111 C112 H11B 119.7
C113 C112 H11B 119.7
C114 C113 C112 119.1(8)
C114 C113 H11C 120.4
C112 C113 H11C 120.4
C113 C114 C115 121.0(8)
C113 C114 H11D 119.5
C115 C114 H11D 119.5
C110 C115 C114 120.9(8)
C110 C115 H11E 119.5
C114 C115 H11E 119.5
C121 C120 C125 118.4(6)
C121 C120 P4 121.1(5)
C125 C120 P4 120.5(5)
C122 C121 C120 121.5(6)
C122 C121 H12A 119.3
C120 C121 H12A 119.3
C121 C122 C123 119.7(6)
C121 C122 H12B 120.1
C123 C122 H12B 120.1
C122 C123 C124 120.5(6)
C122 C123 H12C 119.8
C124 C123 H12C 119.8
C123 C124 C125 119.7(6)
C123 C124 H12D 120.1
C125 C124 H12D 120.1
C124 C125 C120 120.2(6)
C124 C125 H12E 119.9
C120 C125 H12E 119.9
C131 C130 C135 118.5(8)
C131 C130 P4 118.9(7)
C135 C130 P4 122.5(6)
C130 C131 C132 118.8(10)
C130 C131 H13A 120.6
C132 C131 H13A 120.6
C133 C132 C131 119.9(10)
C133 C132 H13B 120.0
C131 C132 H13B 120.0
C134 C133 C132 121.4(9)
C134 C133 H13C 119.3
C132 C133 H13C 119.3
C133 C134 C135 119.6(11)
C133 C134 H13D 120.2
C135 C134 H13D 120.2
C134 C135 C130 121.7(9)
C134 C135 H13E 119.2
C130 C135 H13E 119.2
Cl1 C140 Cl2 111.4(6)
Cl1 C140 H14A 109.3
Cl2 C140 H14A 109.3
Cl1 C140 H14B 109.3
Cl2 C140 H14B 109.3
H14A C140 H14B 108.0
C7 O10 Re2 104.4(11)
C7 O11 C8 103.3(15)
N6 N5 C7 109.0(15)
O9 N6 N5 115.7(16)
O9 N6 Re2 129.5(13)
N5 N6 Re2 114.8(12)
O10 C7 O11 125.6(16)
O10 C7 N5 133.0(16)
O11 C7 N5 101.3(15)
O11 C8 H8A 109.5
O11 C8 H8B 109.5
H8A C8 H8B 109.5
O11 C8 H8C 109.5
H8A C8 H8C 109.5
H8B C8 H8C 109.5
N4 O6 Re2 108.4(10)
C5 O8 C6 91.7(19)
N4 N3 C5 111.8(17)
N4 N3 Re2 107.7(10)
C5 N3 Re2 140.3(16)
O6 N4 N3 90.7(11)
O7 C5 O8 135(3)
O7 C5 N3 119(2)
O8 C5 N3 105(2)
O8 C6 H6A 109.5
O8 C6 H6B 109.5
H6A C6 H6B 109.5
O8 C6 H6C 109.5
H6A C6 H6C 109.5
H6B C6 H6C 109.5

loop_
_geom_bond_atom_site_label_1
_geom_bond_atom_site_label_2
_geom_bond_distance
Re1 C4 1.880(7)
Re1 C3 1.919(8)
Re1 N2 2.132(6)
Re1 O2 2.177(5)
Re1 P1 2.4190(16)
Re1 P2 2.4215(16)
P1 C40 1.826(6)
P1 C20 1.831(7)
P1 C30 1.831(7)
P2 C70 1.827(7)
P2 C50B 1.83(7)
P2 C60A 1.84(3)
P2 C50A 1.84(3)
P2 C60B 1.88(4)
O1 N2 1.173(8)
O2 C1 1.252(9)
O3 C1 1.330(10)
O3 C2 1.511(10)
N1 N2 1.331(9)
N1 C1 1.377(10)
C2 H2A 0.9800
C2 H2B 0.9800
C2 H2C 0.9800
O4 C3 1.157(9)
O5 C4 1.172(8)
C20 C21 1.393(9)
C20 C25 1.398(9)
C21 C22 1.377(10)
C21 H21A 0.9500
C22 C23 1.387(12)
C22 H22A 0.9500
C23 C24 1.378(11)
C23 H23A 0.9500
C24 C25 1.383(10)
C24 H24A 0.9500
C25 H25A 0.9500
C30 C31 1.382(9)
C30 C35 1.401(9)
C31 C32 1.374(9)
C31 H31A 0.9500
C32 C33 1.382(10)
C32 H32A 0.9500
C33 C34 1.390(10)
C33 H33A 0.9500
C34 C35 1.378(10)
C34 H34A 0.9500
C35 H35A 0.9500
C40 C45 1.395(9)
C40 C41 1.402(9)
C41 C42 1.388(9)
C41 H41A 0.9500
C42 C43 1.384(10)
C42 H42A 0.9500
C43 C44 1.370(9)
C43 H43A 0.9500
C44 C45 1.395(9)
C44 H44A 0.9500
C45 H45A 0.9500
C50A C51A 1.37(3)
C50A C55A 1.40(5)
C51A C52A 1.39(2)
C51A H51A 0.9500
C52A C53A 1.38(2)
C52A H52A 0.9500
C53A C54A 1.37(4)
C53A H53A 0.9500
C54A C55A 1.34(5)
C54A H54A 0.9500
C55A H55A 0.9500
C50B C55B 1.32(11)
C50B C51B 1.59(6)
C51B C52B 1.38(5)
C51B H51B 0.9500
C52B C53B 1.34(6)
C52B H52B 0.9500
C53B C54B 1.51(8)
C53B H53B 0.9500
C54B C55B 1.54(10)
C54B H54B 0.9500
C55B H55B 0.9500
C60A C61A 1.36(3)
C60A C65A 1.43(3)
C61A C62A 1.36(3)
C61A H61A 0.9500
C62A C63A 1.41(2)
C62A H62A 0.9500
C63A C64A 1.38(2)
C63A H63A 0.9500
C64A C65A 1.41(4)
C64A H64A 0.9500
C65A H65A 0.9500
C60B C65B 1.35(4)
C60B C61B 1.42(3)
C61B C62B 1.41(3)
C61B H61B 0.9500
C62B C63B 1.37(3)
C62B H62B 0.9500
C63B C64B 1.36(3)
C63B H63B 0.9500
C64B C65B 1.37(5)
C64B H64B 0.9500
C65B H65B 0.9500
C70 C75 1.381(11)
C70 C71 1.392(11)
C71 C72 1.361(11)
C71 H71A 0.9500
C72 C73 1.365(14)
C72 H72A 0.9500
C73 C74 1.396(14)
C73 H73A 0.9500
C74 C75 1.404(11)
C74 H74A 0.9500
C75 H75A 0.9500
Re2 C9 1.884(7)
Re2 C10 1.898(7)
Re2 N3 2.154(15)
Re2 O10 2.165(11)
Re2 O6 2.168(13)
Re2 N6 2.184(16)
Re2 P3 2.4230(18)
Re2 P4 2.4296(16)
P3 C80A 1.81(3)
P3 C90A 1.82(3)
P3 C100 1.822(8)
P3 C90B 1.85(4)
P3 C80B 1.89(5)
P4 C110 1.829(7)
P4 C130 1.834(7)
P4 C120 1.835(7)
O12 C9 1.167(8)
O13 C10 1.162(8)
C80A C85A 1.40(2)
C80A C81A 1.42(3)
C81A C82A 1.39(2)
C81A H81A 0.9500
C82A C83A 1.37(2)
C82A H82A 0.9500
C83A C84A 1.34(2)
C83A H83A 0.9500
C84A C85A 1.40(2)
C84A H84A 0.9500
C85A H85A 0.9500
C80B C85B 1.37(4)
C80B C81B 1.40(5)
C81B C82B 1.42(5)
C81B H81B 0.9500
C82B C83B 1.36(4)
C82B H82B 0.9500
C83B C84B 1.43(4)
C83B H83B 0.9500
C84B C85B 1.38(4)
C84B H84B 0.9500
C85B H85B 0.9500
C90A C91A 1.33(3)
C90A C95A 1.41(4)
C91A C92A 1.44(2)
C91A H91A 0.9500
C92A C93A 1.32(3)
C92A H92A 0.9500
C93A C94A 1.38(3)
C93A H93A 0.9500
C94A C95A 1.38(3)
C94A H94A 0.9500
C95A H95A 0.9500
C90B C95B 1.40(5)
C90B C91B 1.42(4)
C91B C92B 1.34(3)
C91B H91B 0.9500
C92B C93B 1.39(3)
C92B H92B 0.9500
C93B C94B 1.40(3)
C93B H93B 0.9500
C94B C95B 1.41(4)
C94B H94B 0.9500
C95B H95B 0.9500
C100 C101 1.386(10)
C100 C105 1.394(10)
C101 C102 1.387(13)
C101 H10A 0.9500
C102 C103 1.372(13)
C102 H10B 0.9500
C103 C104 1.376(11)
C103 H10C 0.9500
C104 C105 1.376(11)
C104 H10D 0.9500
C105 H10E 0.9500
C110 C115 1.369(10)
C110 C111 1.415(10)
C111 C112 1.381(11)
C111 H11A 0.9500
C112 C113 1.387(12)
C112 H11B 0.9500
C113 C114 1.365(12)
C113 H11C 0.9500
C114 C115 1.395(11)
C114 H11D 0.9500
C115 H11E 0.9500
C120 C121 1.389(9)
C120 C125 1.400(9)
C121 C122 1.378(10)
C121 H12A 0.9500
C122 C123 1.379(10)
C122 H12B 0.9500
C123 C124 1.381(10)
C123 H12C 0.9500
C124 C125 1.398(9)
C124 H12D 0.9500
C125 H12E 0.9500
C130 C131 1.385(11)
C130 C135 1.392(11)
C131 C132 1.423(13)
C131 H13A 0.9500
C132 C133 1.374(16)
C132 H13B 0.9500
C133 C134 1.337(15)
C133 H13C 0.9500
C134 C135 1.385(11)
C134 H13D 0.9500
C135 H13E 0.9500
C140 Cl1 1.732(10)
C140 Cl2 1.789(10)
C140 H14A 0.9900
C140 H14B 0.9900
O9 N6 1.121(14)
O10 C7 1.289(17)
O11 C7 1.365(17)
O11 C8 1.563(18)
N5 N6 1.324(16)
N5 C7 1.432(17)
C8 H8A 0.9800
C8 H8B 0.9800
C8 H8C 0.9800
O6 N4 1.34(2)
O7 C5 1.27(3)
O8 C5 1.36(3)
O8 C6 1.57(3)
N3 N4 1.38(2)
N3 C5 1.45(3)
C6 H6A 0.9800
C6 H6B 0.9800
C6 H6C 0.9800

loop_
_geom_torsion_atom_site_label_1
_geom_torsion_atom_site_label_2
_geom_torsion_atom_site_label_3
_geom_torsion_atom_site_label_4
_geom_torsion
C1 N1 N2 O1 -179.9(6)
C1 N1 N2 Re1 -0.5(8)
Re1 O2 C1 O3 180.0(6)
Re1 O2 C1 N1 -1.2(9)
C2 O3 C1 O2 1.9(11)
C2 O3 C1 N1 -177.0(6)
N2 N1 C1 O2 1.2(10)
N2 N1 C1 O3 -179.9(6)
C40 P1 C20 C21 -22.0(6)
C30 P1 C20 C21 -128.2(6)
Re1 P1 C20 C21 107.1(5)
C40 P1 C20 C25 163.3(5)
C30 P1 C20 C25 57.0(6)
Re1 P1 C20 C25 -67.7(6)
C25 C20 C21 C22 -2.8(10)
P1 C20 C21 C22 -177.6(5)
C20 C21 C22 C23 0.3(11)
C21 C22 C23 C24 1.4(11)
C22 C23 C24 C25 -0.5(11)
C23 C24 C25 C20 -2.1(11)
C21 C20 C25 C24 3.7(10)
P1 C20 C25 C24 178.6(5)
C40 P1 C30 C31 -105.3(6)
C20 P1 C30 C31 1.1(6)
Re1 P1 C30 C31 126.6(5)
C40 P1 C30 C35 77.2(6)
C20 P1 C30 C35 -176.3(5)
Re1 P1 C30 C35 -50.9(6)
C35 C30 C31 C32 1.4(10)
P1 C30 C31 C32 -176.0(5)
C30 C31 C32 C33 0.5(10)
C31 C32 C33 C34 -1.8(11)
C32 C33 C34 C35 1.2(12)
C33 C34 C35 C30 0.7(12)
C31 C30 C35 C34 -1.9(11)
P1 C30 C35 C34 175.7(6)
C20 P1 C40 C45 112.0(5)
C30 P1 C40 C45 -139.2(5)
Re1 P1 C40 C45 -14.6(6)
C20 P1 C40 C41 -65.9(6)
C30 P1 C40 C41 42.9(6)
Re1 P1 C40 C41 167.6(4)
C45 C40 C41 C42 -0.8(10)
P1 C40 C41 C42 177.1(5)
C40 C41 C42 C43 0.9(10)
C41 C42 C43 C44 -0.6(10)
C42 C43 C44 C45 0.1(10)
C41 C40 C45 C44 0.3(9)
P1 C40 C45 C44 -177.6(5)
C43 C44 C45 C40 0.0(10)
C70 P2 C50A C51A 42(3)
C60A P2 C50A C51A -62(3)
Re1 P2 C50A C51A 166.5(19)
C70 P2 C50A C55A -128(3)
C60A P2 C50A C55A 128(3)
Re1 P2 C50A C55A -4(4)
C55A C50A C51A C52A -7(4)
P2 C50A C51A C52A -177.2(16)
C50A C51A C52A C53A 1(3)
C51A C52A C53A C54A 1(3)
C52A C53A C54A C55A 4(4)
C53A C54A C55A C50A -10(6)
C51A C50A C55A C54A 11(6)
P2 C50A C55A C54A -178(3)
C70 P2 C50B C55B -141(7)
C60B P2 C50B C55B 104(7)
Re1 P2 C50B C55B -20(8)
C70 P2 C50B C51B 77(4)
C60B P2 C50B C51B -38(4)
Re1 P2 C50B C51B -163(3)
C55B C50B C51B C52B 32(8)
P2 C50B C51B C52B 177(4)
C50B C51B C52B C53B -17(6)
C51B C52B C53B C54B 8(8)
C52B C53B C54B C55B -8(8)
C51B C50B C55B C54B -36(11)
P2 C50B C55B C54B -174(6)
C53B C54B C55B C50B 22(10)
C70 P2 C60A C61A -17(3)
C50A P2 C60A C61A 88(3)
Re1 P2 C60A C61A -141.8(19)
C70 P2 C60A C65A 165.2(17)
C50A P2 C60A C65A -90(2)
Re1 P2 C60A C65A 40(2)
C65A C60A C61A C62A 1(3)
P2 C60A C61A C62A -176.8(19)
C60A C61A C62A C63A 0(3)
C61A C62A C63A C64A 1(3)
C62A C63A C64A C65A -2(3)
C63A C64A C65A C60A 3(3)
C61A C60A C65A C64A -2(3)
P2 C60A C65A C64A 175.8(18)
C70 P2 C60B C65B 161(3)
C50B P2 C60B C65B -86(3)
Re1 P2 C60B C65B 40(3)
C70 P2 C60B C61B -21(3)
C50B P2 C60B C61B 92(3)
Re1 P2 C60B C61B -142(2)
C65B C60B C61B C62B 4(4)
P2 C60B C61B C62B -175(2)
C60B C61B C62B C63B -4(3)
C61B C62B C63B C64B 3(3)
C62B C63B C64B C65B -2(3)
C61B C60B C65B C64B -3(4)
P2 C60B C65B C64B 176(2)
C63B C64B C65B C60B 2(4)
C50B P2 C70 C75 -163(2)
C60A P2 C70 C75 -57.1(11)
C50A P2 C70 C75 -155.6(9)
C60B P2 C70 C75 -45.9(12)
Re1 P2 C70 C75 74.2(5)
C50B P2 C70 C71 24(2)
C60A P2 C70 C71 130.0(11)
C50A P2 C70 C71 31.5(9)
C60B P2 C70 C71 141.2(12)
Re1 P2 C70 C71 -98.8(5)
C75 C70 C71 C72 1.3(10)
P2 C70 C71 C72 174.3(6)
C70 C71 C72 C73 0.4(12)
C71 C72 C73 C74 -1.7(12)
C72 C73 C74 C75 1.3(12)
C71 C70 C75 C74 -1.6(10)
P2 C70 C75 C74 -174.6(5)
C73 C74 C75 C70 0.3(11)
C90A P3 C80A C85A -120(3)
C100 P3 C80A C85A 136(2)
Re2 P3 C80A C85A 11(3)
C90A P3 C80A C81A 58(3)
C100 P3 C80A C81A -46(3)
Re2 P3 C80A C81A -170(2)
C85A C80A C81A C82A 1(4)
P3 C80A C81A C82A -177(2)
C80A C81A C82A C83A 0(4)
C81A C82A C83A C84A 0(3)
C82A C83A C84A C85A 0(3)
C83A C84A C85A C80A 1(3)
C81A C80A C85A C84A -2(4)
P3 C80A C85A C84A 176.8(19)
C100 P3 C80B C85B 137(5)
C90B P3 C80B C85B -105(5)
Re2 P3 C80B C85B 10(6)
C100 P3 C80B C81B -40(5)
C90B P3 C80B C81B 78(5)
Re2 P3 C80B C81B -167(4)
C85B C80B C81B C82B 1(9)
P3 C80B C81B C82B 178(4)
C80B C81B C82B C83B 0(7)
C81B C82B C83B C84B -4(6)
C82B C83B C84B C85B 7(6)
C81B C80B C85B C84B 2(8)
P3 C80B C85B C84B -175(4)
C83B C84B C85B C80B -6(6)
C80A P3 C90A C91A 22(4)
C100 P3 C90A C91A 122(3)
Re2 P3 C90A C91A -115(3)
C80A P3 C90A C95A -167(3)
C100 P3 C90A C95A -66(3)
Re2 P3 C90A C95A 56(3)
C95A C90A C91A C92A -1(5)
P3 C90A C91A C92A 171(2)
C90A C91A C92A C93A 2(4)
C91A C92A C93A C94A 1(4)
C92A C93A C94A C95A -4(4)
C93A C94A C95A C90A 5(4)
C91A C90A C95A C94A -2(5)
P3 C90A C95A C94A -174(2)
C100 P3 C90B C95B -46(5)
C80B P3 C90B C95B -161(4)
Re2 P3 C90B C95B 80(4)
C100 P3 C90B C91B 140(3)
C80B P3 C90B C91B 25(4)
Re2 P3 C90B C91B -93(4)
C95B C90B C91B C92B 1(6)
P3 C90B C91B C92B 175(3)
C90B C91B C92B C93B -5(4)
C91B C92B C93B C94B 3(4)
C92B C93B C94B C95B 2(4)
C91B C90B C95B C94B 4(7)
P3 C90B C95B C94B -170(3)
C93B C94B C95B C90B -5(6)
C80A P3 C100 C101 105.6(12)
C90A P3 C100 C101 -1.6(15)
C90B P3 C100 C101 -0.6(18)
C80B P3 C100 C101 110(2)
Re2 P3 C100 C101 -123.5(6)
C80A P3 C100 C105 -74.8(12)
C90A P3 C100 C105 177.9(15)
C90B P3 C100 C105 179.0(18)
C80B P3 C100 C105 -70(2)
Re2 P3 C100 C105 56.0(6)
C105 C100 C101 C102 -1.8(12)
P3 C100 C101 C102 177.7(7)
C100 C101 C102 C103 1.6(14)
C101 C102 C103 C104 0.5(13)
C102 C103 C104 C105 -2.2(12)
C103 C104 C105 C100 2.0(11)
C101 C100 C105 C104 0.0(11)
P3 C100 C105 C104 -179.5(6)
C130 P4 C110 C115 -104.0(7)
C120 P4 C110 C115 0.5(7)
Re2 P4 C110 C115 127.7(6)
C130 P4 C110 C111 70.7(6)
C120 P4 C110 C111 175.2(6)
Re2 P4 C110 C111 -57.5(6)
C115 C110 C111 C112 -0.2(12)
P4 C110 C111 C112 -175.2(6)
C110 C111 C112 C113 -1.2(13)
C111 C112 C113 C114 1.0(13)
C112 C113 C114 C115 0.4(13)
C111 C110 C115 C114 1.6(12)
P4 C110 C115 C114 176.4(6)
C113 C114 C115 C110 -1.8(13)
C110 P4 C120 C121 -86.7(6)
C130 P4 C120 C121 18.4(6)
Re2 P4 C120 C121 144.4(5)
C110 P4 C120 C125 91.7(6)
C130 P4 C120 C125 -163.2(6)
Re2 P4 C120 C125 -37.3(6)
C125 C120 C121 C122 0.8(10)
P4 C120 C121 C122 179.2(5)
C120 C121 C122 C123 0.7(11)
C121 C122 C123 C124 -1.6(11)
C122 C123 C124 C125 0.9(11)
C123 C124 C125 C120 0.6(11)
C121 C120 C125 C124 -1.5(10)
P4 C120 C125 C124 -179.9(6)
C110 P4 C130 C131 -176.3(6)
C120 P4 C130 C131 77.8(6)
Re2 P4 C130 C131 -47.2(7)
C110 P4 C130 C135 8.2(7)
C120 P4 C130 C135 -97.7(6)
Re2 P4 C130 C135 137.2(6)
C135 C130 C131 C132 -2.8(11)
P4 C130 C131 C132 -178.6(6)
C130 C131 C132 C133 0.5(13)
C131 C132 C133 C134 1.8(15)
C132 C133 C134 C135 -1.7(15)
C133 C134 C135 C130 -0.7(13)
C131 C130 C135 C134 3.0(11)
P4 C130 C135 C134 178.6(6)
C7 N5 N6 O9 178.0(18)
C7 N5 N6 Re2 -1(2)
Re2 O10 C7 O11 -176(2)
Re2 O10 C7 N5 -1(3)
C8 O11 C7 O10 -12(3)
C8 O11 C7 N5 171.9(16)
N6 N5 C7 O10 1(3)
N6 N5 C7 O11 177.2(18)
Re2 O6 N4 N3 -2.4(10)
C5 N3 N4 O6 -173.7(15)
Re2 N3 N4 O6 2.4(10)
C6 O8 C5 O7 -12(4)
C6 O8 C5 N3 -178.6(19)
N4 N3 C5 O7 -173(2)
Re2 N3 C5 O7 12(4)
N4 N3 C5 O8 -4(2)
Re2 N3 C5 O8 -178.3(13)
